data_4517661
loop_
_publ_author_name
'Hua, Guoxiong'
'Cordes, David B.'
'Slawin, Alexandra M. Z.'
'Woollins, J. Derek'

_publ_section_title
;
 Novel Five- and Six-Membered Rings of Phosphorus-Selenium Heterocycles
 from Selenation of Amido-Schiff Bases.
;
_journal_issue 20
_journal_name_full 'ACS omega'
_journal_page_first 11737
_journal_page_last 11744
_journal_paper_doi 10.1021/acsomega.0c01064
_journal_volume 5
_journal_year 2020
_chemical_formula_moiety 'C24 H25 N2 P Se2'
_chemical_formula_sum 'C24 H25 N2 P Se2'
_chemical_formula_weight 530.37
_space_group_crystal_system monoclinic
_space_group_IT_number 14
_space_group_name_Hall '-P 2yn'
_space_group_name_H-M_alt 'P 1 21/n 1'
_atom_sites_solution_hydrogens geom
_atom_sites_solution_primary direct
_atom_sites_solution_secondary difmap
_audit_creation_date 2018-10-09
_audit_creation_method 'by CrystalStructure 4.3'
_cell_angle_alpha 90.0000
_cell_angle_beta 108.719(4)
_cell_angle_gamma 90.0000
_cell_formula_units_Z 4
_cell_length_a 14.790(2)
_cell_length_b 8.9919(10)
_cell_length_c 18.129(3)
_cell_measurement_reflns_used 5459
_cell_measurement_temperature 173
_cell_measurement_theta_max 25.40
_cell_measurement_theta_min 2.20
_cell_volume 2283.4(6)
_computing_cell_refinement 'CrystalClear-SM Expert 2.1 b45'
_computing_data_collection 'CrystalClear-SM Expert 2.1 b45 (Rigaku, 2015)'
_computing_data_reduction 'CrystalClear-SM Expert 2.1 b45'
_computing_molecular_graphics 'CrystalStructure 4.3'
_computing_publication_material 'CrystalStructure 4.3 (Rigaku, 2018)'
_computing_structure_refinement 'SHELXL Version 2018/3 (Sheldrick, 2008)'
_computing_structure_solution 'DIRDIF99-PATTY (Gould, et al., 1999)'
_diffrn_ambient_temperature 173
_diffrn_detector_area_resol_mean 5.814
_diffrn_measured_fraction_theta_full 0.996
_diffrn_measured_fraction_theta_max 0.994
_diffrn_measurement_device_type 'Rigaku XtaLAB P200'
_diffrn_measurement_method \w
_diffrn_radiation_type 'Mo K\a'
_diffrn_radiation_wavelength 0.71075
_diffrn_reflns_av_R_equivalents 0.0279
_diffrn_reflns_av_unetI/netI 0.0183
_diffrn_reflns_Laue_measured_fraction_full 0.996
_diffrn_reflns_Laue_measured_fraction_max 0.994
_diffrn_reflns_limit_h_max 17
_diffrn_reflns_limit_h_min -17
_diffrn_reflns_limit_k_max 10
_diffrn_reflns_limit_k_min -10
_diffrn_reflns_limit_l_max 21
_diffrn_reflns_limit_l_min -21
_diffrn_reflns_number 27017
_diffrn_reflns_point_group_measured_fraction_full 0.996
_diffrn_reflns_point_group_measured_fraction_max 0.994
_diffrn_reflns_theta_full 25.242
_diffrn_reflns_theta_max 25.379
_diffrn_reflns_theta_min 2.151
_diffrn_standards_number 0
_exptl_absorpt_coefficient_mu 3.322
_exptl_absorpt_correction_T_max 0.876
_exptl_absorpt_correction_T_min 0.674
_exptl_absorpt_correction_type multi-scan
_exptl_absorpt_process_details 'REQAB (Rigaku, 1998)'
_exptl_crystal_colour colorless
_exptl_crystal_density_diffrn 1.543
_exptl_crystal_density_method 'not measured'
_exptl_crystal_description prism
_exptl_crystal_F_000 1064.00
_exptl_crystal_size_max 0.180
_exptl_crystal_size_mid 0.100
_exptl_crystal_size_min 0.040
_refine_diff_density_max 0.39
_refine_diff_density_min -0.22
_refine_ls_extinction_method none
_refine_ls_goodness_of_fit_ref 1.021
_refine_ls_hydrogen_treatment mixed
_refine_ls_number_parameters 268
_refine_ls_number_reflns 4161
_refine_ls_number_restraints 1
_refine_ls_R_factor_all 0.0328
_refine_ls_R_factor_gt 0.0231
_refine_ls_shift/su_max 0.001
_refine_ls_structure_factor_coef Fsqd
_refine_ls_weighting_details 'w = 1/[\s^2^(Fo^2^)+(0.0287P)^2^+0.8909P] where P=(Fo^2^+2Fc^2^)/3'
_refine_ls_weighting_scheme calc
_refine_ls_wR_factor_gt 0.0527
_refine_ls_wR_factor_ref 0.0562
_reflns_Friedel_coverage 0.000
_reflns_number_gt 3513
_reflns_number_total 4161
_reflns_threshold_expression F^2^>2.0\s(F^2^)
_cod_data_source_file ao0c01064_si_001.cif
_cod_data_source_block 11
_cod_depositor_comments 'Adding full bibliography for 4517654--4517661.cif.'
_cod_database_code 4517661

loop_
_space_group_symop_id
_space_group_symop_operation_xyz
1 +X,+Y,+Z
2 1/2-X,1/2+Y,1/2-Z
3 -X,-Y,-Z
4 -1/2+X,-1/2-Y,-1/2+Z

loop_
_atom_site_label
_atom_site_type_symbol
_atom_site_fract_x
_atom_site_fract_y
_atom_site_fract_z
_atom_site_U_iso_or_equiv
_atom_site_adp_type
_atom_site_occupancy
_atom_site_site_symmetry_order
_atom_site_calc_flag
_atom_site_refinement_flags_posn
_atom_site_refinement_flags_adp
_atom_site_refinement_flags_occupancy
_atom_site_disorder_assembly
_atom_site_disorder_group
Se1 Se 0.78927(2) 0.38403(3) 0.75460(2) 0.04130(8) Uani 1 1 d . . . . .
Se2 Se 0.55626(2) 0.19339(2) 0.71052(2) 0.03778(7) Uani 1 1 d . . . . .
P1 P 0.66559(4) 0.30709(6) 0.66867(3) 0.03259(13) Uani 1 1 d . . . . .
N19 N 0.63762(14) 0.5900(2) 0.60390(11) 0.0387(4) Uani 1 1 d D . . . .
H19 H 0.6738(14) 0.635(2) 0.6480(11) 0.036(6) Uiso 1 1 d D . . . .
N20 N 0.68975(14) 0.5593(2) 0.55378(10) 0.0386(4) Uani 1 1 d . . . . .
C3 C 0.46583(15) 0.3660(2) 0.67445(12) 0.0361(5) Uani 1 1 d . . . . .
H3 H 0.421490 0.341841 0.621302 0.043 Uiso 1 1 calc R U . . .
C4 C 0.52284(15) 0.5036(2) 0.66769(12) 0.0357(5) Uani 1 1 d . . . . .
H4 H 0.565249 0.531533 0.720954 0.043 Uiso 1 1 calc R U . . .
C5 C 0.58588(15) 0.4635(2) 0.61755(12) 0.0350(5) Uani 1 1 d . . . . .
H5 H 0.543614 0.426046 0.566097 0.042 Uiso 1 1 calc R U . . .
C6 C 0.68846(16) 0.1864(2) 0.59649(12) 0.0345(5) Uani 1 1 d . . . . .
C7 C 0.61476(19) 0.1259(3) 0.53689(15) 0.0517(6) Uani 1 1 d . . . . .
H7 H 0.550518 0.149410 0.532147 0.062 Uiso 1 1 calc R U . . .
C8 C 0.6342(2) 0.0307(3) 0.48390(16) 0.0588(7) Uani 1 1 d . . . . .
H8 H 0.583200 -0.011442 0.443048 0.071 Uiso 1 1 calc R U . . .
C9 C 0.7266(2) -0.0030(3) 0.49009(15) 0.0531(7) Uani 1 1 d . . . . .
H9 H 0.739611 -0.070920 0.454635 0.064 Uiso 1 1 calc R U . . .
C10 C 0.7999(2) 0.0609(3) 0.54702(17) 0.0624(7) Uani 1 1 d . . . . .
H10 H 0.863929 0.040089 0.550012 0.075 Uiso 1 1 calc R U . . .
C11 C 0.78163(18) 0.1557(3) 0.60051(16) 0.0509(6) Uani 1 1 d . . . . .
H11 H 0.833115 0.199895 0.640117 0.061 Uiso 1 1 calc R U . . .
C12 C 0.40795(15) 0.3710(3) 0.72943(12) 0.0368(5) Uani 1 1 d . . . . .
C13 C 0.43382(18) 0.4549(3) 0.79723(14) 0.0483(6) Uani 1 1 d . . . . .
H13 H 0.490035 0.513906 0.810254 0.058 Uiso 1 1 calc R U . . .
C14 C 0.3787(2) 0.4536(3) 0.84604(15) 0.0568(7) Uani 1 1 d . . . . .
H14 H 0.397430 0.511839 0.892217 0.068 Uiso 1 1 calc R U . . .
C15 C 0.2969(2) 0.3688(3) 0.82844(16) 0.0561(7) Uani 1 1 d . . . . .
H15 H 0.258963 0.368782 0.861979 0.067 Uiso 1 1 calc R U . . .
C16 C 0.2710(2) 0.2849(4) 0.76222(17) 0.0598(7) Uani 1 1 d . . . . .
H16 H 0.215216 0.224936 0.749916 0.072 Uiso 1 1 calc R U . . .
C17 C 0.32572(18) 0.2866(3) 0.71278(15) 0.0506(6) Uani 1 1 d . . . . .
H17 H 0.306308 0.228511 0.666564 0.061 Uiso 1 1 calc R U . . .
C18 C 0.45767(17) 0.6347(3) 0.63345(14) 0.0458(6) Uani 1 1 d . . . . .
H18A H 0.417944 0.610894 0.580154 0.055 Uiso 1 1 calc R U . . .
H18B H 0.496487 0.722747 0.632837 0.055 Uiso 1 1 calc R U . . .
H18C H 0.416642 0.654869 0.665345 0.055 Uiso 1 1 calc R U . . .
C21 C 0.76686(17) 0.6329(3) 0.56499(13) 0.0412(5) Uani 1 1 d . . . . .
H21 H 0.787086 0.698511 0.608275 0.049 Uiso 1 1 calc R U . . .
C22 C 0.82521(16) 0.6199(3) 0.51356(14) 0.0417(5) Uani 1 1 d . . . . .
C23 C 0.80359(18) 0.5212(3) 0.45189(15) 0.0499(6) Uani 1 1 d . . . . .
H23 H 0.751006 0.455358 0.443344 0.060 Uiso 1 1 calc R U . . .
C24 C 0.85803(19) 0.5179(3) 0.40256(16) 0.0576(7) Uani 1 1 d . . . . .
H24 H 0.841767 0.449433 0.360397 0.069 Uiso 1 1 calc R U . . .
C25 C 0.93525(19) 0.6108(3) 0.41271(17) 0.0541(7) Uani 1 1 d . . . . .
C26 C 0.95939(19) 0.7035(3) 0.47629(18) 0.0585(7) Uani 1 1 d . . . . .
H26 H 1.014054 0.765384 0.486175 0.070 Uiso 1 1 calc R U . . .
C27 C 0.90586(19) 0.7085(3) 0.52609(16) 0.0534(7) Uani 1 1 d . . . . .
H27 H 0.924376 0.773590 0.569671 0.064 Uiso 1 1 calc R U . . .
C28 C 0.9916(2) 0.6083(4) 0.3562(2) 0.0743(9) Uani 1 1 d . . . . .
H28A H 1.059650 0.621378 0.384873 0.089 Uiso 1 1 calc R U . . .
H28B H 0.969852 0.689153 0.318371 0.089 Uiso 1 1 calc R U . . .
H28C H 0.981887 0.512767 0.328734 0.089 Uiso 1 1 calc R U . . .

loop_
_atom_site_aniso_label
_atom_site_aniso_U_11
_atom_site_aniso_U_22
_atom_site_aniso_U_33
_atom_site_aniso_U_23
_atom_site_aniso_U_13
_atom_site_aniso_U_12
Se1 0.04684(14) 0.03486(13) 0.03584(13) 0.00130(10) 0.00438(10) -0.00514(10)
Se2 0.04315(13) 0.03249(13) 0.04239(14) 0.00195(10) 0.02027(10) 0.00126(10)
P1 0.0379(3) 0.0296(3) 0.0306(3) -0.0007(2) 0.0115(2) -0.0006(2)
N19 0.0519(12) 0.0324(10) 0.0317(11) 0.0002(8) 0.0133(9) -0.0012(9)
N20 0.0486(12) 0.0351(10) 0.0317(10) 0.0052(8) 0.0123(8) 0.0021(9)
C3 0.0367(11) 0.0375(12) 0.0321(12) -0.0019(10) 0.0085(9) 0.0026(10)
C4 0.0403(12) 0.0336(12) 0.0305(11) -0.0007(9) 0.0075(9) 0.0040(10)
C5 0.0416(12) 0.0315(12) 0.0300(11) 0.0007(9) 0.0087(9) 0.0008(9)
C6 0.0439(12) 0.0303(11) 0.0320(11) 0.0008(9) 0.0159(10) 0.0000(10)
C7 0.0503(14) 0.0569(16) 0.0500(15) -0.0167(13) 0.0192(12) -0.0078(13)
C8 0.0736(19) 0.0547(17) 0.0495(16) -0.0191(13) 0.0215(14) -0.0172(14)
C9 0.0793(19) 0.0433(14) 0.0485(15) -0.0042(12) 0.0370(14) 0.0019(14)
C10 0.0614(17) 0.0671(18) 0.0694(19) -0.0099(16) 0.0359(15) 0.0033(15)
C11 0.0486(14) 0.0550(16) 0.0538(16) -0.0114(13) 0.0231(12) -0.0048(12)
C12 0.0394(12) 0.0389(12) 0.0311(12) 0.0004(10) 0.0099(9) 0.0096(10)
C13 0.0539(15) 0.0497(15) 0.0434(14) -0.0051(12) 0.0186(12) -0.0008(12)
C14 0.079(2) 0.0544(16) 0.0422(15) -0.0071(13) 0.0270(14) 0.0073(15)
C15 0.0645(17) 0.0596(17) 0.0550(17) 0.0055(14) 0.0343(14) 0.0122(14)
C16 0.0529(16) 0.075(2) 0.0559(17) -0.0004(15) 0.0244(13) -0.0063(14)
C17 0.0505(14) 0.0625(17) 0.0407(14) -0.0091(12) 0.0172(11) -0.0068(13)
C18 0.0494(14) 0.0407(13) 0.0447(14) 0.0020(11) 0.0117(11) 0.0071(11)
C21 0.0504(14) 0.0344(12) 0.0348(12) 0.0042(10) 0.0078(10) -0.0014(11)
C22 0.0468(13) 0.0347(13) 0.0404(13) 0.0087(11) 0.0097(10) 0.0021(11)
C23 0.0487(14) 0.0502(15) 0.0509(15) -0.0024(12) 0.0162(12) -0.0061(12)
C24 0.0609(17) 0.0577(17) 0.0569(17) -0.0057(14) 0.0225(14) -0.0005(14)
C25 0.0520(15) 0.0505(16) 0.0647(18) 0.0190(14) 0.0256(13) 0.0122(13)
C26 0.0507(15) 0.0474(16) 0.081(2) 0.0155(15) 0.0260(15) -0.0024(12)
C27 0.0565(16) 0.0418(15) 0.0592(17) 0.0017(12) 0.0148(13) -0.0065(12)
C28 0.072(2) 0.073(2) 0.092(2) 0.0208(18) 0.0457(18) 0.0149(17)

loop_
_atom_type_symbol
_atom_type_description
_atom_type_scat_dispersion_real
_atom_type_scat_dispersion_imag
_atom_type_scat_source
C C 0.0033 0.0016
;
International Tables for Crystallography
(Vol. C, Tables 4.2.6.8 and 6.1.1.4)
;
H H 0.0000 0.0000
;
International Tables for Crystallography
(Vol. C, Table 6.1.1.4)
;
N N 0.0061 0.0033
;
International Tables for Crystallography
(Vol. C, Tables 4.2.6.8 and 6.1.1.4)
;
P P 0.1023 0.0942
;
International Tables for Crystallography
(Vol. C, Tables 4.2.6.8 and 6.1.1.4)
;
Se Se -0.0929 2.2259
;
International Tables for Crystallography
(Vol. C, Tables 4.2.6.8 and 6.1.1.4)
;

loop_
_geom_angle_atom_site_label_1
_geom_angle_atom_site_label_2
_geom_angle_atom_site_label_3
_geom_angle
_geom_angle_site_symmetry_1
_geom_angle_site_symmetry_3
_geom_angle_publ_flag
C3 Se2 P1 90.84(6) . . ?
C6 P1 C5 108.96(10) . . ?
C6 P1 Se1 114.34(8) . . ?
C5 P1 Se1 112.23(7) . . ?
C6 P1 Se2 107.06(7) . . ?
C5 P1 Se2 95.84(7) . . ?
Se1 P1 Se2 116.73(3) . . ?
N20 N19 C5 113.04(17) . . ?
N20 N19 H19 111.8(14) . . ?
C5 N19 H19 113.5(15) . . ?
C21 N20 N19 116.45(19) . . ?
C12 C3 C4 118.32(19) . . ?
C12 C3 Se2 105.48(14) . . ?
C4 C3 Se2 108.94(14) . . ?
C12 C3 H3 107.9 . . ?
C4 C3 H3 107.9 . . ?
Se2 C3 H3 107.9 . . ?
C18 C4 C3 111.54(18) . . ?
C18 C4 C5 111.40(18) . . ?
C3 C4 C5 108.21(17) . . ?
C18 C4 H4 108.5 . . ?
C3 C4 H4 108.5 . . ?
C5 C4 H4 108.5 . . ?
N19 C5 C4 111.90(18) . . ?
N19 C5 P1 113.18(15) . . ?
C4 C5 P1 106.71(14) . . ?
N19 C5 H5 108.3 . . ?
C4 C5 H5 108.3 . . ?
P1 C5 H5 108.3 . . ?
C7 C6 C11 119.1(2) . . ?
C7 C6 P1 121.26(18) . . ?
C11 C6 P1 119.64(18) . . ?
C6 C7 C8 120.0(2) . . ?
C6 C7 H7 120.0 . . ?
C8 C7 H7 120.0 . . ?
C9 C8 C7 120.3(3) . . ?
C9 C8 H8 119.9 . . ?
C7 C8 H8 119.9 . . ?
C10 C9 C8 120.0(2) . . ?
C10 C9 H9 120.0 . . ?
C8 C9 H9 120.0 . . ?
C9 C10 C11 120.4(3) . . ?
C9 C10 H10 119.8 . . ?
C11 C10 H10 119.8 . . ?
C10 C11 C6 120.1(2) . . ?
C10 C11 H11 119.9 . . ?
C6 C11 H11 119.9 . . ?
C17 C12 C13 117.7(2) . . ?
C17 C12 C3 119.0(2) . . ?
C13 C12 C3 123.2(2) . . ?
C14 C13 C12 120.7(2) . . ?
C14 C13 H13 119.6 . . ?
C12 C13 H13 119.6 . . ?
C15 C14 C13 120.7(2) . . ?
C15 C14 H14 119.6 . . ?
C13 C14 H14 119.6 . . ?
C16 C15 C14 119.1(2) . . ?
C16 C15 H15 120.4 . . ?
C14 C15 H15 120.4 . . ?
C15 C16 C17 120.4(3) . . ?
C15 C16 H16 119.8 . . ?
C17 C16 H16 119.8 . . ?
C12 C17 C16 121.3(2) . . ?
C12 C17 H17 119.3 . . ?
C16 C17 H17 119.3 . . ?
C4 C18 H18A 109.5 . . ?
C4 C18 H18B 109.5 . . ?
H18A C18 H18B 109.5 . . ?
C4 C18 H18C 109.5 . . ?
H18A C18 H18C 109.5 . . ?
H18B C18 H18C 109.5 . . ?
N20 C21 C22 122.4(2) . . ?
N20 C21 H21 118.8 . . ?
C22 C21 H21 118.8 . . ?
C23 C22 C27 117.6(2) . . ?
C23 C22 C21 122.4(2) . . ?
C27 C22 C21 120.0(2) . . ?
C22 C23 C24 120.4(2) . . ?
C22 C23 H23 119.8 . . ?
C24 C23 H23 119.8 . . ?
C25 C24 C23 122.0(3) . . ?
C25 C24 H24 119.0 . . ?
C23 C24 H24 119.0 . . ?
C26 C25 C24 117.4(2) . . ?
C26 C25 C28 121.7(3) . . ?
C24 C25 C28 120.8(3) . . ?
C25 C26 C27 121.3(3) . . ?
C25 C26 H26 119.3 . . ?
C27 C26 H26 119.3 . . ?
C26 C27 C22 121.1(3) . . ?
C26 C27 H27 119.5 . . ?
C22 C27 H27 119.5 . . ?
C25 C28 H28A 109.5 . . ?
C25 C28 H28B 109.5 . . ?
H28A C28 H28B 109.5 . . ?
C25 C28 H28C 109.5 . . ?
H28A C28 H28C 109.5 . . ?
H28B C28 H28C 109.5 . . ?

loop_
_geom_bond_atom_site_label_1
_geom_bond_atom_site_label_2
_geom_bond_distance
_geom_bond_site_symmetry_2
_geom_bond_publ_flag
Se1 P1 2.1030(6) . ?
Se2 C3 2.016(2) . ?
Se2 P1 2.2412(6) . ?
P1 C6 1.813(2) . ?
P1 C5 1.877(2) . ?
N19 N20 1.395(3) . ?
N19 C5 1.437(3) . ?
N19 H19 0.902(16) . ?
N20 C21 1.277(3) . ?
C3 C12 1.509(3) . ?
C3 C4 1.524(3) . ?
C3 H3 1.0000 . ?
C4 C18 1.523(3) . ?
C4 C5 1.539(3) . ?
C4 H4 1.0000 . ?
C5 H5 1.0000 . ?
C6 C7 1.377(3) . ?
C6 C11 1.384(3) . ?
C7 C8 1.384(4) . ?
C7 H7 0.9500 . ?
C8 C9 1.369(4) . ?
C8 H8 0.9500 . ?
C9 C10 1.360(4) . ?
C9 H9 0.9500 . ?
C10 C11 1.381(4) . ?
C10 H10 0.9500 . ?
C11 H11 0.9500 . ?
C12 C17 1.383(3) . ?
C12 C13 1.387(3) . ?
C13 C14 1.382(3) . ?
C13 H13 0.9500 . ?
C14 C15 1.379(4) . ?
C14 H14 0.9500 . ?
C15 C16 1.365(4) . ?
C15 H15 0.9500 . ?
C16 C17 1.387(4) . ?
C16 H16 0.9500 . ?
C17 H17 0.9500 . ?
C18 H18A 0.9800 . ?
C18 H18B 0.9800 . ?
C18 H18C 0.9800 . ?
C21 C22 1.464(3) . ?
C21 H21 0.9500 . ?
C22 C23 1.382(3) . ?
C22 C27 1.391(3) . ?
C23 C24 1.383(4) . ?
C23 H23 0.9500 . ?
C24 C25 1.379(4) . ?
C24 H24 0.9500 . ?
C25 C26 1.374(4) . ?
C25 C28 1.515(4) . ?
C26 C27 1.379(4) . ?
C26 H26 0.9500 . ?
C27 H27 0.9500 . ?
C28 H28A 0.9800 . ?
C28 H28B 0.9800 . ?
C28 H28C 0.9800 . ?

loop_
_geom_hbond_atom_site_label_D
_geom_hbond_atom_site_label_H
_geom_hbond_atom_site_label_A
_geom_hbond_distance_DH
_geom_hbond_distance_HA
_geom_hbond_distance_DA
_geom_hbond_angle_DHA
_geom_hbond_site_symmetry_A
_geom_hbond_publ_flag
N19 H19 Se1 0.902(16) 2.796(18) 3.5996(19) 149.1(18) 2_656 yes

loop_
_geom_torsion_atom_site_label_1
_geom_torsion_atom_site_label_2
_geom_torsion_atom_site_label_3
_geom_torsion_atom_site_label_4
_geom_torsion
_geom_torsion_site_symmetry_1
_geom_torsion_site_symmetry_2
_geom_torsion_site_symmetry_3
_geom_torsion_site_symmetry_4
_geom_torsion_publ_flag
C5 N19 N20 C21 -149.06(19) . . . . ?
C12 C3 C4 C18 -64.9(3) . . . . ?
Se2 C3 C4 C18 174.73(15) . . . . ?
C12 C3 C4 C5 172.23(18) . . . . ?
Se2 C3 C4 C5 51.86(19) . . . . ?
N20 N19 C5 C4 -175.47(16) . . . . ?
N20 N19 C5 P1 63.9(2) . . . . ?
C18 C4 C5 N19 53.2(2) . . . . ?
C3 C4 C5 N19 176.19(17) . . . . ?
C18 C4 C5 P1 177.54(16) . . . . ?
C3 C4 C5 P1 -59.50(19) . . . . ?
C6 P1 C5 N19 -89.25(17) . . . . ?
Se1 P1 C5 N19 38.42(17) . . . . ?
Se2 P1 C5 N19 160.44(14) . . . . ?
C6 P1 C5 C4 147.22(14) . . . . ?
Se1 P1 C5 C4 -85.10(14) . . . . ?
Se2 P1 C5 C4 36.92(14) . . . . ?
C5 P1 C6 C7 -54.2(2) . . . . ?
Se1 P1 C6 C7 179.34(18) . . . . ?
Se2 P1 C6 C7 48.4(2) . . . . ?
C5 P1 C6 C11 125.0(2) . . . . ?
Se1 P1 C6 C11 -1.5(2) . . . . ?
Se2 P1 C6 C11 -132.39(18) . . . . ?
C11 C6 C7 C8 2.7(4) . . . . ?
P1 C6 C7 C8 -178.1(2) . . . . ?
C6 C7 C8 C9 -0.4(4) . . . . ?
C7 C8 C9 C10 -2.1(4) . . . . ?
C8 C9 C10 C11 2.3(4) . . . . ?
C9 C10 C11 C6 0.0(4) . . . . ?
C7 C6 C11 C10 -2.5(4) . . . . ?
P1 C6 C11 C10 178.3(2) . . . . ?
C4 C3 C12 C17 150.3(2) . . . . ?
Se2 C3 C12 C17 -87.5(2) . . . . ?
C4 C3 C12 C13 -30.8(3) . . . . ?
Se2 C3 C12 C13 91.4(2) . . . . ?
C17 C12 C13 C14 -0.1(4) . . . . ?
C3 C12 C13 C14 -179.1(2) . . . . ?
C12 C13 C14 C15 0.1(4) . . . . ?
C13 C14 C15 C16 0.4(4) . . . . ?
C14 C15 C16 C17 -0.9(4) . . . . ?
C13 C12 C17 C16 -0.3(4) . . . . ?
C3 C12 C17 C16 178.7(2) . . . . ?
C15 C16 C17 C12 0.8(4) . . . . ?
N19 N20 C21 C22 -175.59(19) . . . . ?
N20 C21 C22 C23 -3.6(4) . . . . ?
N20 C21 C22 C27 176.6(2) . . . . ?
C27 C22 C23 C24 -3.3(4) . . . . ?
C21 C22 C23 C24 176.8(2) . . . . ?
C22 C23 C24 C25 0.3(4) . . . . ?
C23 C24 C25 C26 2.9(4) . . . . ?
C23 C24 C25 C28 -177.9(3) . . . . ?
C24 C25 C26 C27 -3.0(4) . . . . ?
C28 C25 C26 C27 177.9(3) . . . . ?
C25 C26 C27 C22 -0.1(4) . . . . ?
C23 C22 C27 C26 3.3(4) . . . . ?
C21 C22 C27 C26 -176.9(2) . . . . ?
